data_4316016
loop_
_publ_author_name
'Guangfeng Hou'
'Lihua Bi'
'Bao Li'
'Lixin Wu'

_publ_section_title
;
 Reaction Controlled Assemblies of Polyoxotungstates (-molybdates) and
 Coordination Polymers
;
_journal_name_full 'Inorganic Chemistry'
_journal_page_first 6474
_journal_page_last 6483
_journal_paper_doi 10.1021/ic1001495
_journal_volume 49
_journal_year 2010
_chemical_formula_moiety 'C56 H56 Cu3 Mo12 N16 O40 P'
_chemical_formula_sum 'C56 H56 Cu3 Mo12 N16 O40 P'
_chemical_formula_weight 2966.04
_chemical_name_systematic
; 
 ? 
;
_space_group_IT_number 2
_symmetry_cell_setting triclinic
_symmetry_space_group_name_Hall '-P 1'
_symmetry_space_group_name_H-M 'P -1'
_atom_sites_solution_hydrogens geom
_atom_sites_solution_primary direct
_atom_sites_solution_secondary difmap
_audit_creation_method SHELXL-97
_cell_angle_alpha 111.290(16)
_cell_angle_beta 97.970(14)
_cell_angle_gamma 110.110(15)
_cell_formula_units_Z 1
_cell_length_a 11.453(4)
_cell_length_b 14.185(7)
_cell_length_c 15.336(5)
_cell_measurement_reflns_used 17006
_cell_measurement_temperature 291(2)
_cell_measurement_theta_max 27.47
_cell_measurement_theta_min 3.05
_cell_volume 2078.7(15)
_computing_cell_refinement RAPID-AUTO
_computing_data_collection 'RAPID-AUTO (Rigaku Corporation, 1998)'
_computing_data_reduction 'CrystalStructure (Rigaku/MSC and Rigaku Corporation, 2002)'
_computing_molecular_graphics 'SHELXTL (Sheldrick, 2008)'
_computing_publication_material SHELXL-97
_computing_structure_refinement 'SHELXL-97 (Sheldrick, 2008)'
_computing_structure_solution 'SHELXS-97 (Sheldrick, 2008)'
_diffrn_ambient_temperature 291(2)
_diffrn_measured_fraction_theta_full 0.983
_diffrn_measured_fraction_theta_max 0.983
_diffrn_measurement_device_type 'Rigaku RAXIS-RAPID'
_diffrn_measurement_method '\w scan'
_diffrn_radiation_monochromator graphite
_diffrn_radiation_source 'fine-focus sealed tube'
_diffrn_radiation_type MoK\a
_diffrn_radiation_wavelength 0.71073
_diffrn_reflns_av_R_equivalents 0.0200
_diffrn_reflns_av_sigmaI/netI 0.0254
_diffrn_reflns_limit_h_max 13
_diffrn_reflns_limit_h_min -13
_diffrn_reflns_limit_k_max 16
_diffrn_reflns_limit_k_min -16
_diffrn_reflns_limit_l_max 18
_diffrn_reflns_limit_l_min -18
_diffrn_reflns_number 16036
_diffrn_reflns_theta_full 25.00
_diffrn_reflns_theta_max 25.00
_diffrn_reflns_theta_min 3.05
_diffrn_standards_decay_% 0
_diffrn_standards_interval_count 0
_diffrn_standards_interval_time 0
_diffrn_standards_number 0
_exptl_absorpt_coefficient_mu 2.609
_exptl_absorpt_correction_T_max 0.6624
_exptl_absorpt_correction_T_min 0.6103
_exptl_absorpt_correction_type multi-scan
_exptl_absorpt_process_details 'ABSCOR (Higashi, 1995)'
_exptl_crystal_colour brown
_exptl_crystal_density_diffrn 2.369
_exptl_crystal_density_method 'not measured'
_exptl_crystal_description block
_exptl_crystal_F_000 1430
_exptl_crystal_size_max 0.21
_exptl_crystal_size_mid 0.19
_exptl_crystal_size_min 0.17
_refine_diff_density_max 1.446
_refine_diff_density_min -1.839
_refine_diff_density_rms 0.112
_refine_ls_extinction_method none
_refine_ls_goodness_of_fit_ref 1.020
_refine_ls_hydrogen_treatment constr
_refine_ls_matrix_type full
_refine_ls_number_parameters 598
_refine_ls_number_reflns 7207
_refine_ls_number_restraints 30
_refine_ls_restrained_S_all 1.070
_refine_ls_R_factor_all 0.0526
_refine_ls_R_factor_gt 0.0466
_refine_ls_shift/su_max 0.001
_refine_ls_shift/su_mean 0.000
_refine_ls_structure_factor_coef Fsqd
_refine_ls_weighting_details 'calc w=1/[\s^2^(Fo^2^)+(0.0240P)^2^+15.5730P] where P=(Fo^2^+2Fc^2^)/3'
_refine_ls_weighting_scheme calc
_refine_ls_wR_factor_gt 0.0967
_refine_ls_wR_factor_ref 0.0997
_reflns_number_gt 6450
_reflns_number_total 7207
_reflns_threshold_expression >2sigma(I)
_cod_data_source_file ic1001495_si_002_2.cif
_cod_data_source_block Compound-2
_cod_original_cell_volume 2078.7(14)
_cod_database_code 4316016

loop_
_symmetry_equiv_pos_as_xyz
'x, y, z'
'-x, -y, -z'

loop_
_atom_site_label
_atom_site_type_symbol
_atom_site_fract_x
_atom_site_fract_y
_atom_site_fract_z
_atom_site_U_iso_or_equiv
_atom_site_adp_type
_atom_site_occupancy
_atom_site_symmetry_multiplicity
_atom_site_calc_flag
_atom_site_refinement_flags
_atom_site_disorder_assembly
_atom_site_disorder_group
C1 C 0.9458(8) 1.1782(7) 0.4754(7) 0.062(2) Uani 1 1 d . . .
H1 H 0.9776 1.2268 0.5420 0.074 Uiso 1 1 calc R . .
C2 C 0.9036(8) 1.2052(7) 0.4045(8) 0.068(2) Uani 1 1 d . . .
H2 H 0.9000 1.2722 0.4125 0.081 Uiso 1 1 calc R . .
C3 C 0.8678(7) 1.1121(7) 0.3193(7) 0.059(2) Uani 1 1 d . . .
H3 H 0.8343 1.1035 0.2567 0.071 Uiso 1 1 calc R . .
C4 C 0.8459(7) 0.9170(6) 0.2765(6) 0.0544(19) Uani 1 1 d . . .
H4A H 0.8139 0.9046 0.2095 0.065 Uiso 1 1 calc R . .
H4B H 0.7731 0.8739 0.2922 0.065 Uiso 1 1 calc R . .
C5 C 0.9473(7) 0.8725(6) 0.2812(5) 0.0420(15) Uani 1 1 d . . .
C6 C 0.9090(8) 0.7622(6) 0.2653(6) 0.0530(18) Uani 1 1 d . . .
H6 H 0.8232 0.7189 0.2585 0.064 Uiso 1 1 calc R . .
C7 C 0.9971(8) 0.7168(6) 0.2596(6) 0.0528(19) Uani 1 1 d . . .
H7 H 0.9693 0.6421 0.2471 0.063 Uiso 1 1 calc R . .
C8 C 1.1256(7) 0.7787(6) 0.2718(5) 0.0456(17) Uani 1 1 d . . .
C9 C 1.1662(7) 0.8900(6) 0.2925(6) 0.0508(18) Uani 1 1 d . . .
H9 H 1.2537 0.9340 0.3040 0.061 Uiso 1 1 calc R . .
C10 C 1.0780(7) 0.9368(6) 0.2964(6) 0.0497(18) Uani 1 1 d . . .
H10 H 1.1062 1.0117 0.3092 0.060 Uiso 1 1 calc R . .
C11 C 1.2168(9) 0.7221(7) 0.2603(7) 0.067(2) Uani 1 1 d . . .
H11A H 1.2018 0.6760 0.2950 0.080 Uiso 1 1 calc R . .
H11B H 1.1956 0.6730 0.1913 0.080 Uiso 1 1 calc R . .
C12 C 1.4303(12) 0.8524(9) 0.3881(7) 0.078(3) Uani 1 1 d . . .
H12 H 1.4090 0.8422 0.4414 0.093 Uiso 1 1 calc R . .
C13 C 1.5452(11) 0.9248(9) 0.3903(7) 0.078(3) Uani 1 1 d . . .
H13 H 1.6182 0.9743 0.4447 0.094 Uiso 1 1 calc R . .
C14 C 1.5315(8) 0.9097(7) 0.2954(7) 0.061(2) Uani 1 1 d . . .
H14 H 1.5962 0.9487 0.2748 0.073 Uiso 1 1 calc R . .
C15 C 1.5421(9) 0.6817(7) 0.0878(6) 0.061(2) Uani 1 1 d . . .
H15 H 1.5219 0.6625 0.1374 0.074 Uiso 1 1 calc R . .
C16 C 1.6401(10) 0.6682(9) 0.0489(7) 0.079(3) Uani 1 1 d . . .
H16 H 1.6962 0.6392 0.0663 0.094 Uiso 1 1 calc R . .
C17 C 1.6368(10) 0.7062(8) -0.0200(7) 0.077(3) Uani 1 1 d . . .
H17 H 1.6912 0.7082 -0.0596 0.092 Uiso 1 1 calc R . .
C18 C 1.4930(12) 0.7778(7) -0.0885(6) 0.082(3) Uani 1 1 d . . .
H18A H 1.4036 0.7245 -0.1263 0.098 Uiso 1 1 calc R . .
H18B H 1.5440 0.7775 -0.1340 0.098 Uiso 1 1 calc R . .
C19 C 1.4967(10) 0.8926(7) -0.0406(5) 0.069(3) Uani 1 1 d . . .
C20 C 1.5813(10) 0.9745(7) 0.0507(6) 0.074(3) Uani 1 1 d . . .
H20 H 1.6376 0.9583 0.0865 0.089 Uiso 1 1 calc R . .
C21 C 1.4164(10) 0.9209(7) -0.0893(6) 0.078(3) Uani 1 1 d . . .
H21 H 1.3580 0.8677 -0.1507 0.093 Uiso 1 1 calc R . .
C22 C 1.2164(13) 0.9190(10) 0.0861(8) 0.094(3) Uani 1 1 d . . .
H22 H 1.2777 0.9792 0.1433 0.113 Uiso 1 1 calc R . .
C23 C 1.1122(19) 0.9208(16) 0.0345(13) 0.146(6) Uani 1 1 d . . .
H23 H 1.0876 0.9794 0.0491 0.175 Uiso 1 1 calc R . .
C24 C 1.0521(17) 0.8194(17) -0.0424(12) 0.153(7) Uani 1 1 d . . .
H24 H 0.9772 0.7949 -0.0925 0.184 Uiso 1 1 calc R . .
C25 C 1.0859(14) 0.6403(12) -0.0962(8) 0.127(5) Uani 1 1 d . . .
H25A H 1.1627 0.6350 -0.1130 0.152 Uiso 1 1 calc R . .
H25B H 1.0184 0.6124 -0.1568 0.152 Uiso 1 1 calc R . .
C26 C 1.0406(11) 0.5682(10) -0.0461(8) 0.096(4) Uani 1 1 d . . .
C27 C 0.9258(12) 0.5507(12) -0.0200(10) 0.104(4) Uani 1 1 d . . .
H27 H 0.8752 0.5855 -0.0338 0.125 Uiso 1 1 calc R . .
C28 C 1.1136(12) 0.5151(12) -0.0246(10) 0.107(5) Uani 1 1 d . . .
H28 H 1.1906 0.5251 -0.0412 0.129 Uiso 1 1 calc R . .
Cu1 Cu 1.0000 1.0000 0.5000 0.0563(3) Uani 1 2 d S . .
Cu2 Cu 1.35380(11) 0.78074(10) 0.08927(8) 0.0660(3) Uani 1 1 d . . .
Mo1 Mo 0.46548(6) 0.75046(5) 0.62167(5) 0.04151(16) Uani 1 1 d . . .
Mo2 Mo 0.59405(7) 0.48346(6) 0.72257(4) 0.05008(18) Uani 1 1 d . . .
Mo3 Mo 0.67849(6) 0.74230(5) 0.47336(5) 0.04291(16) Uani 1 1 d . . .
Mo4 Mo 0.19837(6) 0.51288(7) 0.43025(5) 0.05294(19) Uani 1 1 d . . .
Mo5 Mo 0.30071(6) 0.51165(5) 0.65919(4) 0.04274(16) Uani 1 1 d . . .
Mo6 Mo 0.76061(7) 0.73151(5) 0.70011(5) 0.0543(2) Uani 1 1 d . . .
N1 N 0.9366(5) 1.0744(5) 0.4389(4) 0.0451(14) Uani 1 1 d . . .
N2 N 0.8891(5) 1.0348(5) 0.3409(4) 0.0436(13) Uani 1 1 d . . .
N3 N 1.4143(6) 0.8327(5) 0.2371(4) 0.0484(14) Uani 1 1 d . . .
N4 N 1.3529(6) 0.7983(5) 0.2961(5) 0.0521(15) Uani 1 1 d . . .
N5 N 1.4804(6) 0.7251(5) 0.0463(4) 0.0532(15) Uani 1 1 d . . .
N6 N 1.5417(7) 0.7404(5) -0.0212(4) 0.0601(18) Uani 1 1 d . . .
N7 N 1.2205(8) 0.8205(7) 0.0451(5) 0.070(2) Uani 1 1 d . . .
N8 N 1.1175(10) 0.7592(8) -0.0354(6) 0.100(3) Uani 1 1 d . . .
O1 O 0.4522(8) 0.8662(5) 0.6819(5) 0.089(2) Uani 1 1 d U . .
O2 O 0.2511(6) 0.3554(5) 0.5915(5) 0.109(3) Uani 1 1 d . . .
O3 O 0.1888(5) 0.4906(5) 0.5400(4) 0.0649(16) Uani 1 1 d . . .
O4 O 0.6275(5) 0.7771(6) 0.7064(5) 0.0766(19) Uani 1 1 d . . .
O5 O 0.3831(5) 0.6619(5) 0.6831(4) 0.0669(17) Uani 1 1 d . . .
O6 O 0.5648(5) 0.7873(5) 0.5412(4) 0.0657(15) Uani 1 1 d U . .
O7 O 0.4489(6) 0.5254(6) 0.7369(5) 0.097(2) Uani 1 1 d U . .
O8 O 0.1564(8) 0.3640(5) 0.3519(5) 0.0851(19) Uani 1 1 d U . .
O9 O 0.7154(7) 0.4551(5) 0.6647(4) 0.0756(17) Uani 1 1 d U . .
O10 O 0.3149(6) 0.6684(5) 0.5159(4) 0.0673(16) Uani 1 1 d . . .
O11 O 0.2074(5) 0.5173(5) 0.7325(4) 0.0591(14) Uani 1 1 d . . .
O12 O 0.7604(5) 0.8545(4) 0.4600(4) 0.0504(12) Uani 1 1 d . . .
O13 O 0.6364(5) 0.4782(4) 0.8275(3) 0.0511(12) Uani 1 1 d . . .
O14 O 0.8829(6) 0.8411(5) 0.7921(4) 0.087(2) Uani 1 1 d . . .
O15 O 0.7808(5) 0.7708(6) 0.5938(4) 0.0667(17) Uani 1 1 d . . .
O17 O 0.6925(8) 0.6405(5) 0.7608(5) 0.082(2) Uani 1 1 d . . .
O18 O 0.0635(6) 0.5245(7) 0.3969(6) 0.102(3) Uani 1 1 d . . .
O19 O 0.6214(6) 0.5387(6) 0.5838(5) 0.0215(15) Uani 0.50 1 d P . .
O20 O 0.4430(7) 0.4536(6) 0.5746(5) 0.0230(15) Uani 0.50 1 d P . .
O21 O 0.4142(7) 0.5519(6) 0.5345(5) 0.0245(15) Uani 0.50 1 d P . .
O22 O 0.5642(7) 0.6241(6) 0.5543(5) 0.0248(16) Uani 0.50 1 d P . .
O23 O 0.5332(6) 0.6613(5) 0.3568(6) 0.118(3) Uani 1 1 d . . .
P1 P 0.5000 0.5000 0.5000 0.0250(4) Uani 1 2 d S . .

loop_
_atom_site_aniso_label
_atom_site_aniso_U_11
_atom_site_aniso_U_22
_atom_site_aniso_U_33
_atom_site_aniso_U_23
_atom_site_aniso_U_13
_atom_site_aniso_U_12
C1 0.051(4) 0.049(5) 0.065(5) 0.005(4) 0.011(4) 0.022(4)
C2 0.050(5) 0.044(4) 0.106(7) 0.030(5) 0.012(5) 0.023(4)
C3 0.050(4) 0.065(5) 0.077(6) 0.042(5) 0.013(4) 0.032(4)
C4 0.047(4) 0.056(5) 0.051(4) 0.015(4) 0.006(3) 0.023(4)
C5 0.049(4) 0.044(4) 0.034(3) 0.017(3) 0.015(3) 0.020(3)
C6 0.052(4) 0.038(4) 0.061(5) 0.019(4) 0.020(4) 0.013(3)
C7 0.067(5) 0.031(4) 0.061(5) 0.022(3) 0.031(4) 0.016(4)
C8 0.062(5) 0.038(4) 0.053(4) 0.027(3) 0.033(4) 0.027(3)
C9 0.043(4) 0.039(4) 0.083(5) 0.034(4) 0.033(4) 0.018(3)
C10 0.054(4) 0.033(4) 0.068(5) 0.025(3) 0.024(4) 0.020(3)
C11 0.080(6) 0.047(5) 0.100(7) 0.040(5) 0.049(5) 0.041(5)
C12 0.124(9) 0.103(8) 0.052(5) 0.042(5) 0.033(6) 0.089(8)
C13 0.086(7) 0.080(7) 0.056(6) 0.007(5) -0.007(5) 0.059(6)
C14 0.050(4) 0.058(5) 0.075(6) 0.023(4) 0.014(4) 0.034(4)
C15 0.085(6) 0.055(5) 0.053(5) 0.030(4) 0.026(4) 0.032(5)
C16 0.103(8) 0.089(7) 0.057(5) 0.021(5) 0.029(5) 0.066(6)
C17 0.083(6) 0.076(6) 0.058(6) 0.008(5) 0.036(5) 0.038(5)
C18 0.142(9) 0.058(5) 0.033(4) 0.019(4) 0.020(5) 0.034(6)
C19 0.109(7) 0.052(5) 0.030(4) 0.020(4) 0.016(4) 0.015(5)
C20 0.105(7) 0.061(5) 0.041(4) 0.028(4) 0.008(4) 0.020(5)
C21 0.115(8) 0.047(5) 0.036(4) 0.014(4) -0.004(4) 0.011(5)
C22 0.136(10) 0.093(8) 0.072(7) 0.037(6) 0.030(7) 0.070(8)
C23 0.201(18) 0.159(15) 0.127(13) 0.067(12) 0.027(12) 0.135(15)
C24 0.173(15) 0.22(2) 0.104(11) 0.066(12) 0.001(10) 0.143(16)
C25 0.125(11) 0.134(12) 0.052(7) -0.019(7) -0.015(7) 0.059(10)
C26 0.077(7) 0.085(8) 0.058(6) -0.023(5) -0.018(5) 0.033(6)
C27 0.069(7) 0.100(10) 0.096(9) -0.008(7) -0.007(6) 0.050(7)
C28 0.066(7) 0.101(10) 0.093(9) -0.016(7) -0.005(6) 0.041(7)
Cu1 0.0543(8) 0.0616(8) 0.0536(8) 0.0297(7) 0.0104(6) 0.0234(7)
Cu2 0.0682(7) 0.0746(7) 0.0602(6) 0.0323(6) 0.0149(5) 0.0349(6)
Mo1 0.0576(4) 0.0297(3) 0.0523(4) 0.0218(3) 0.0332(3) 0.0249(3)
Mo2 0.0680(4) 0.0530(4) 0.0282(3) 0.0188(3) -0.0013(3) 0.0299(3)
Mo3 0.0360(3) 0.0258(3) 0.0594(4) 0.0222(3) 0.0035(3) 0.0056(2)
Mo4 0.0461(4) 0.0951(5) 0.0412(3) 0.0334(4) 0.0179(3) 0.0507(4)
Mo5 0.0363(3) 0.0447(3) 0.0416(3) 0.0088(3) 0.0160(2) 0.0205(3)
Mo6 0.0623(4) 0.0287(3) 0.0385(3) 0.0162(3) -0.0179(3) -0.0059(3)
N1 0.037(3) 0.045(3) 0.047(3) 0.016(3) 0.012(3) 0.015(3)
N2 0.037(3) 0.045(3) 0.050(3) 0.021(3) 0.011(3) 0.020(3)
N3 0.050(4) 0.061(4) 0.047(3) 0.026(3) 0.021(3) 0.033(3)
N4 0.068(4) 0.058(4) 0.060(4) 0.034(3) 0.031(3) 0.046(4)
N5 0.064(4) 0.057(4) 0.044(3) 0.027(3) 0.023(3) 0.024(3)
N6 0.089(5) 0.051(4) 0.034(3) 0.017(3) 0.027(3) 0.022(4)
N7 0.089(5) 0.081(5) 0.043(4) 0.020(4) 0.009(4) 0.051(5)
N8 0.112(7) 0.114(8) 0.055(5) 0.018(5) -0.013(5) 0.063(6)
O1 0.131(4) 0.067(3) 0.082(4) 0.026(3) 0.029(3) 0.065(3)
O2 0.079(4) 0.058(4) 0.110(5) -0.029(4) -0.053(4) 0.045(3)
O3 0.050(3) 0.075(4) 0.042(3) 0.031(3) 0.004(2) -0.004(3)
O4 0.055(3) 0.138(6) 0.078(4) 0.088(4) 0.026(3) 0.042(4)
O5 0.060(3) 0.074(4) 0.039(3) 0.036(3) 0.002(2) -0.007(3)
O6 0.050(3) 0.103(4) 0.064(3) 0.061(3) 0.019(2) 0.030(3)
O7 0.078(3) 0.071(3) 0.108(4) 0.000(3) -0.017(3) 0.052(3)
O8 0.128(4) 0.070(3) 0.082(3) 0.047(3) 0.063(3) 0.044(3)
O9 0.122(4) 0.055(3) 0.074(3) 0.036(2) 0.061(3) 0.044(3)
O10 0.067(4) 0.076(4) 0.042(3) 0.032(3) 0.010(3) 0.008(3)
O11 0.057(3) 0.066(3) 0.046(3) 0.027(3) 0.030(2) 0.009(3)
O12 0.044(3) 0.056(3) 0.072(3) 0.048(3) 0.025(2) 0.020(2)
O13 0.067(3) 0.061(3) 0.034(3) 0.031(2) 0.015(2) 0.026(3)
O14 0.067(4) 0.063(4) 0.061(4) -0.002(3) -0.025(3) 0.001(3)
O15 0.035(3) 0.118(5) 0.078(4) 0.076(4) 0.021(3) 0.029(3)
O17 0.167(7) 0.053(3) 0.080(4) 0.048(3) 0.089(5) 0.065(4)
O18 0.052(4) 0.140(7) 0.126(6) 0.065(5) 0.002(4) 0.057(4)
O19 0.019(3) 0.023(4) 0.021(4) 0.010(3) 0.005(3) 0.007(3)
O20 0.023(4) 0.021(4) 0.022(4) 0.009(3) 0.003(3) 0.007(3)
O21 0.029(4) 0.028(4) 0.026(4) 0.016(3) 0.012(3) 0.016(3)
O22 0.028(4) 0.022(4) 0.020(4) 0.009(3) 0.005(3) 0.007(3)
O23 0.077(4) 0.064(4) 0.125(6) -0.038(4) -0.054(4) 0.051(4)
P1 0.0267(10) 0.0235(10) 0.0219(10) 0.0088(8) 0.0022(8) 0.0108(8)

loop_
_atom_type_symbol
_atom_type_description
_atom_type_scat_dispersion_real
_atom_type_scat_dispersion_imag
_atom_type_scat_source
C C 0.0033 0.0016 'International Tables Vol C Tables 4.2.6.8 and 6.1.1.4'
H H 0.0000 0.0000 'International Tables Vol C Tables 4.2.6.8 and 6.1.1.4'
Cu Cu 0.3201 1.2651 'International Tables Vol C Tables 4.2.6.8 and 6.1.1.4'
Mo Mo -1.6832 0.6857 'International Tables Vol C Tables 4.2.6.8 and 6.1.1.4'
N N 0.0061 0.0033 'International Tables Vol C Tables 4.2.6.8 and 6.1.1.4'
O O 0.0106 0.0060 'International Tables Vol C Tables 4.2.6.8 and 6.1.1.4'
P P 0.1023 0.0942 'International Tables Vol C Tables 4.2.6.8 and 6.1.1.4'

loop_
_geom_angle_atom_site_label_1
_geom_angle_atom_site_label_2
_geom_angle_atom_site_label_3
_geom_angle
_geom_angle_site_symmetry_1
_geom_angle_site_symmetry_3
_geom_angle_publ_flag
N1 C1 C2 112.5(8) . . ?
N1 C1 H1 123.7 . . ?
C2 C1 H1 123.7 . . ?
C3 C2 C1 104.4(7) . . ?
C3 C2 H2 127.8 . . ?
C1 C2 H2 127.8 . . ?
N2 C3 C2 108.4(8) . . ?
N2 C3 H3 125.8 . . ?
C2 C3 H3 125.8 . . ?
N2 C4 C5 115.7(6) . . ?
N2 C4 H4A 108.4 . . ?
C5 C4 H4A 108.4 . . ?
N2 C4 H4B 108.4 . . ?
C5 C4 H4B 108.4 . . ?
H4A C4 H4B 107.4 . . ?
C6 C5 C10 118.5(7) . . ?
C6 C5 C4 119.3(7) . . ?
C10 C5 C4 122.2(6) . . ?
C7 C6 C5 120.2(7) . . ?
C7 C6 H6 119.9 . . ?
C5 C6 H6 119.9 . . ?
C6 C7 C8 121.7(7) . . ?
C6 C7 H7 119.1 . . ?
C8 C7 H7 119.1 . . ?
C7 C8 C9 118.6(7) . . ?
C7 C8 C11 119.1(6) . . ?
C9 C8 C11 122.4(7) . . ?
C8 C9 C10 120.6(7) . . ?
C8 C9 H9 119.7 . . ?
C10 C9 H9 119.7 . . ?
C9 C10 C5 120.3(6) . . ?
C9 C10 H10 119.8 . . ?
C5 C10 H10 119.8 . . ?
N4 C11 C8 114.2(6) . . ?
N4 C11 H11A 108.7 . . ?
C8 C11 H11A 108.7 . . ?
N4 C11 H11B 108.7 . . ?
C8 C11 H11B 108.7 . . ?
H11A C11 H11B 107.6 . . ?
N4 C12 C13 107.6(8) . . ?
N4 C12 H12 126.2 . . ?
C13 C12 H12 126.2 . . ?
C12 C13 C14 105.3(8) . . ?
C12 C13 H13 127.3 . . ?
C14 C13 H13 127.3 . . ?
N3 C14 C13 111.1(9) . . ?
N3 C14 H14 124.4 . . ?
C13 C14 H14 124.4 . . ?
N5 C15 C16 112.2(8) . . ?
N5 C15 H15 123.9 . . ?
C16 C15 H15 123.9 . . ?
C17 C16 C15 104.8(9) . . ?
C17 C16 H16 127.6 . . ?
C15 C16 H16 127.6 . . ?
N6 C17 C16 108.2(8) . . ?
N6 C17 H17 125.9 . . ?
C16 C17 H17 125.9 . . ?
N6 C18 C19 114.9(7) . . ?
N6 C18 H18A 108.5 . . ?
C19 C18 H18A 108.5 . . ?
N6 C18 H18B 108.5 . . ?
C19 C18 H18B 108.5 . . ?
H18A C18 H18B 107.5 . . ?
C21 C19 C20 116.7(9) . . ?
C21 C19 C18 119.5(8) . . ?
C20 C19 C18 123.7(9) . . ?
C21 C20 C19 121.2(9) 2_875 . ?
C21 C20 H20 119.4 2_875 . ?
C19 C20 H20 119.4 . . ?
C19 C21 C20 122.0(8) . 2_875 ?
C19 C21 H21 119.0 . . ?
C20 C21 H21 119.0 2_875 . ?
N7 C22 C23 111.6(12) . . ?
N7 C22 H22 124.2 . . ?
C23 C22 H22 124.2 . . ?
C24 C23 C22 104.8(13) . . ?
C24 C23 H23 127.6 . . ?
C22 C23 H23 127.6 . . ?
N8 C24 C23 108.8(12) . . ?
N8 C24 H24 125.6 . . ?
C23 C24 H24 125.6 . . ?
N8 C25 C26 113.1(10) . . ?
N8 C25 H25A 109.0 . . ?
C26 C25 H25A 109.0 . . ?
N8 C25 H25B 109.0 . . ?
C26 C25 H25B 109.0 . . ?
H25A C25 H25B 107.8 . . ?
C28 C26 C27 117.7(14) . . ?
C28 C26 C25 119.5(14) . . ?
C27 C26 C25 122.8(14) . . ?
C28 C27 C26 121.8(13) 2_765 . ?
C28 C27 H27 119.1 2_765 . ?
C26 C27 H27 119.1 . . ?
C27 C28 C26 120.5(14) 2_765 . ?
C27 C28 H28 119.7 2_765 . ?
C26 C28 H28 119.7 . . ?
N1 Cu1 N1 180.000(2) 2_776 . ?
N7 Cu2 N5 142.2(3) . . ?
N7 Cu2 N3 115.1(3) . . ?
N5 Cu2 N3 101.8(2) . . ?
O1 Mo1 O10 103.2(3) . . ?
O1 Mo1 O6 102.8(3) . . ?
O10 Mo1 O6 90.9(2) . . ?
O1 Mo1 O5 100.7(3) . . ?
O10 Mo1 O5 88.2(2) . . ?
O6 Mo1 O5 156.0(3) . . ?
O1 Mo1 O4 100.9(3) . . ?
O10 Mo1 O4 155.9(3) . . ?
O6 Mo1 O4 85.9(2) . . ?
O5 Mo1 O4 85.1(2) . . ?
O1 Mo1 O22 160.1(3) . . ?
O10 Mo1 O22 93.6(3) . . ?
O6 Mo1 O22 65.9(3) . . ?
O5 Mo1 O22 90.3(3) . . ?
O4 Mo1 O22 63.3(3) . . ?
O1 Mo1 O21 161.5(3) . . ?
O10 Mo1 O21 65.5(3) . . ?
O6 Mo1 O21 92.3(3) . . ?
O5 Mo1 O21 65.7(3) . . ?
O4 Mo1 O21 90.7(3) . . ?
O22 Mo1 O21 37.9(2) . . ?
O13 Mo2 O9 102.7(3) . . ?
O13 Mo2 O23 101.9(4) . 2_666 ?
O9 Mo2 O23 92.1(3) . 2_666 ?
O13 Mo2 O17 100.8(3) . . ?
O9 Mo2 O17 88.9(3) . . ?
O23 Mo2 O17 156.5(3) 2_666 . ?
O13 Mo2 O7 101.1(3) . . ?
O9 Mo2 O7 156.1(3) . . ?
O23 Mo2 O7 86.1(3) 2_666 . ?
O17 Mo2 O7 83.6(3) . . ?
O13 Mo2 O20 156.1(3) . . ?
O9 Mo2 O20 96.4(3) . . ?
O23 Mo2 O20 62.8(3) 2_666 . ?
O17 Mo2 O20 93.8(3) . . ?
O7 Mo2 O20 61.6(3) . . ?
O12 Mo3 O15 102.2(3) . . ?
O12 Mo3 O2 101.4(3) . 2_666 ?
O15 Mo3 O2 89.6(3) . 2_666 ?
O12 Mo3 O6 101.7(3) . . ?
O15 Mo3 O6 87.4(2) . . ?
O2 Mo3 O6 156.8(3) 2_666 . ?
O12 Mo3 O23 101.1(3) . . ?
O15 Mo3 O23 156.6(4) . . ?
O2 Mo3 O23 86.7(3) 2_666 . ?
O6 Mo3 O23 87.0(3) . . ?
O12 Mo3 O20 157.0(3) . 2_666 ?
O15 Mo3 O20 94.5(3) . 2_666 ?
O2 Mo3 O20 62.6(3) 2_666 2_666 ?
O6 Mo3 O20 94.7(3) . 2_666 ?
O23 Mo3 O20 63.4(3) . 2_666 ?
O18 Mo4 O3 103.7(3) . . ?
O18 Mo4 O8 103.2(4) . . ?
O3 Mo4 O8 93.2(3) . . ?
O18 Mo4 O10 100.2(4) . . ?
O3 Mo4 O10 88.3(2) . . ?
O8 Mo4 O10 155.4(3) . . ?
O18 Mo4 O9 100.5(4) . 2_666 ?
O3 Mo4 O9 155.3(3) . 2_666 ?
O8 Mo4 O9 86.0(2) . 2_666 ?
O10 Mo4 O9 82.6(2) . 2_666 ?
O18 Mo4 O19 159.4(3) . 2_666 ?
O3 Mo4 O19 92.9(3) . 2_666 ?
O8 Mo4 O19 63.1(3) . 2_666 ?
O10 Mo4 O19 92.3(3) . 2_666 ?
O9 Mo4 O19 64.7(3) 2_666 2_666 ?
O18 Mo4 O21 159.9(3) . . ?
O3 Mo4 O21 66.6(2) . . ?
O8 Mo4 O21 95.0(3) . . ?
O10 Mo4 O21 63.1(3) . . ?
O9 Mo4 O21 88.9(3) 2_666 . ?
O19 Mo4 O21 40.0(2) 2_666 . ?
O11 Mo5 O7 102.0(3) . . ?
O11 Mo5 O5 101.9(3) . . ?
O7 Mo5 O5 90.7(3) . . ?
O11 Mo5 O2 102.2(4) . . ?
O7 Mo5 O2 88.9(3) . . ?
O5 Mo5 O2 155.3(4) . . ?
O11 Mo5 O3 102.2(3) . . ?
O7 Mo5 O3 155.7(3) . . ?
O5 Mo5 O3 85.6(2) . . ?
O2 Mo5 O3 84.7(3) . . ?
O11 Mo5 O20 158.3(3) . . ?
O7 Mo5 O20 64.3(3) . . ?
O5 Mo5 O20 95.3(3) . . ?
O2 Mo5 O20 62.5(3) . . ?
O3 Mo5 O20 92.1(2) . . ?
O14 Mo6 O4 101.2(3) . . ?
O14 Mo6 O17 101.9(3) . . ?
O4 Mo6 O17 90.4(3) . . ?
O14 Mo6 O8 101.7(3) . 2_666 ?
O4 Mo6 O8 157.0(3) . 2_666 ?
O17 Mo6 O8 86.8(2) . 2_666 ?
O14 Mo6 O15 100.8(3) . . ?
O4 Mo6 O15 88.3(2) . . ?
O17 Mo6 O15 157.1(3) . . ?
O8 Mo6 O15 85.5(3) 2_666 . ?
O14 Mo6 O19 160.1(3) . . ?
O4 Mo6 O19 95.5(3) . . ?
O17 Mo6 O19 67.0(3) . . ?
O8 Mo6 O19 62.5(3) 2_666 . ?
O15 Mo6 O19 90.3(3) . . ?
O14 Mo6 O22 158.7(3) . . ?
O4 Mo6 O22 63.3(3) . . ?
O17 Mo6 O22 93.1(3) . . ?
O8 Mo6 O22 94.0(3) 2_666 . ?
O15 Mo6 O22 66.0(2) . . ?
O19 Mo6 O22 41.1(2) . . ?
C1 N1 N2 104.4(6) . . ?
C1 N1 Cu1 130.7(6) . . ?
N2 N1 Cu1 124.1(4) . . ?
C3 N2 N1 110.3(6) . . ?
C3 N2 C4 128.1(7) . . ?
N1 N2 C4 120.5(6) . . ?
C14 N3 N4 105.0(7) . . ?
C14 N3 Cu2 124.2(6) . . ?
N4 N3 Cu2 130.8(5) . . ?
C12 N4 N3 110.9(8) . . ?
C12 N4 C11 127.5(8) . . ?
N3 N4 C11 121.2(7) . . ?
C15 N5 N6 104.2(7) . . ?
C15 N5 Cu2 127.2(5) . . ?
N6 N5 Cu2 127.7(5) . . ?
C17 N6 N5 110.7(7) . . ?
C17 N6 C18 128.4(8) . . ?
N5 N6 C18 120.6(8) . . ?
C22 N7 N8 105.2(8) . . ?
C22 N7 Cu2 126.6(7) . . ?
N8 N7 Cu2 128.2(6) . . ?
C24 N8 N7 109.6(11) . . ?
C24 N8 C25 130.2(12) . . ?
N7 N8 C25 120.0(9) . . ?
Mo3 O2 Mo5 139.1(5) 2_666 . ?
Mo4 O3 Mo5 140.6(3) . . ?
Mo6 O4 Mo1 139.7(4) . . ?
Mo5 O5 Mo1 140.4(3) . . ?
Mo1 O6 Mo3 139.8(3) . . ?
Mo5 O7 Mo2 139.1(4) . . ?
Mo4 O8 Mo6 140.1(4) . 2_666 ?
Mo2 O9 Mo4 139.5(4) . 2_666 ?
Mo1 O10 Mo4 138.5(4) . . ?
Mo3 O15 Mo6 138.8(3) . . ?
Mo6 O17 Mo2 137.6(3) . . ?
P1 O19 O21 53.8(3) . 2_666 ?
P1 O19 O22 54.0(3) . . ?
O21 O19 O22 93.8(5) 2_666 . ?
P1 O19 Mo6 125.2(4) . . ?
O21 O19 Mo6 140.9(4) 2_666 . ?
O22 O19 Mo6 71.3(3) . . ?
P1 O19 Mo4 126.4(4) . 2_666 ?
O21 O19 Mo4 72.6(3) 2_666 2_666 ?
O22 O19 Mo4 137.5(4) . 2_666 ?
Mo6 O19 Mo4 94.0(2) . 2_666 ?
P1 O20 Mo5 123.9(4) . . ?
P1 O20 Mo3 122.5(4) . 2_666 ?
Mo5 O20 Mo3 95.2(2) . 2_666 ?
P1 O20 Mo2 119.7(3) . . ?
Mo5 O20 Mo2 94.4(2) . . ?
Mo3 O20 Mo2 93.7(2) 2_666 . ?
P1 O21 O22 58.1(4) . . ?
P1 O21 O19 57.7(3) . 2_666 ?
O22 O21 O19 98.5(5) . 2_666 ?
P1 O21 Mo1 128.9(4) . . ?
O22 O21 Mo1 70.7(4) . . ?
O19 O21 Mo1 135.2(4) 2_666 . ?
P1 O21 Mo4 125.1(4) . . ?
O22 O21 Mo4 138.1(5) . . ?
O19 O21 Mo4 67.4(3) 2_666 . ?
Mo1 O21 Mo4 91.4(2) . . ?
P1 O22 O21 56.9(4) . . ?
P1 O22 O19 56.6(3) . . ?
O21 O22 O19 97.1(5) . . ?
P1 O22 Mo1 128.2(4) . . ?
O21 O22 Mo1 71.3(4) . . ?
O19 O22 Mo1 139.3(4) . . ?
P1 O22 Mo6 124.2(4) . . ?
O21 O22 Mo6 135.0(5) . . ?
O19 O22 Mo6 67.7(3) . . ?
Mo1 O22 Mo6 92.8(2) . . ?
Mo2 O23 Mo3 140.1(5) 2_666 . ?
O21 P1 O21 180.0(6) . 2_666 ?
O21 P1 O22 115.0(4) . 2_666 ?
O21 P1 O22 65.0(4) 2_666 2_666 ?
O21 P1 O22 65.0(4) . . ?
O21 P1 O22 115.0(4) 2_666 . ?
O22 P1 O22 180.0(4) 2_666 . ?
O21 P1 O19 111.5(4) . . ?
O21 P1 O19 68.5(4) 2_666 . ?
O22 P1 O19 110.5(4) 2_666 . ?
O22 P1 O19 69.5(4) . . ?
O21 P1 O19 68.5(4) . 2_666 ?
O21 P1 O19 111.5(4) 2_666 2_666 ?
O22 P1 O19 69.5(4) 2_666 2_666 ?
O22 P1 O19 110.5(4) . 2_666 ?
O19 P1 O19 180.000(1) . 2_666 ?
O21 P1 O20 72.1(4) . . ?
O21 P1 O20 107.9(4) 2_666 . ?
O22 P1 O20 73.1(4) 2_666 . ?
O22 P1 O20 106.9(4) . . ?
O19 P1 O20 75.7(3) . . ?
O19 P1 O20 104.3(4) 2_666 . ?
O21 P1 O20 107.9(4) . 2_666 ?
O21 P1 O20 72.1(4) 2_666 2_666 ?
O22 P1 O20 106.9(4) 2_666 2_666 ?
O22 P1 O20 73.1(4) . 2_666 ?
O19 P1 O20 104.3(4) . 2_666 ?
O19 P1 O20 75.7(3) 2_666 2_666 ?
O20 P1 O20 180.000(2) . 2_666 ?

loop_
_geom_bond_atom_site_label_1
_geom_bond_atom_site_label_2
_geom_bond_distance
_geom_bond_site_symmetry_2
_geom_bond_publ_flag
C1 N1 1.330(10) . ?
C1 C2 1.359(12) . ?
C1 H1 0.9300 . ?
C2 C3 1.358(12) . ?
C2 H2 0.9300 . ?
C3 N2 1.341(9) . ?
C3 H3 0.9300 . ?
C4 N2 1.452(9) . ?
C4 C5 1.506(10) . ?
C4 H4A 0.9700 . ?
C4 H4B 0.9700 . ?
C5 C6 1.387(10) . ?
C5 C10 1.392(10) . ?
C6 C7 1.367(11) . ?
C6 H6 0.9300 . ?
C7 C8 1.374(10) . ?
C7 H7 0.9300 . ?
C8 C9 1.378(9) . ?
C8 C11 1.513(10) . ?
C9 C10 1.384(10) . ?
C9 H9 0.9300 . ?
C10 H10 0.9300 . ?
C11 N4 1.440(11) . ?
C11 H11A 0.9700 . ?
C11 H11B 0.9700 . ?
C12 N4 1.329(11) . ?
C12 C13 1.350(15) . ?
C12 H12 0.9300 . ?
C13 C14 1.370(13) . ?
C13 H13 0.9300 . ?
C14 N3 1.321(10) . ?
C14 H14 0.9300 . ?
C15 N5 1.319(10) . ?
C15 C16 1.379(12) . ?
C15 H15 0.9300 . ?
C16 C17 1.351(14) . ?
C16 H16 0.9300 . ?
C17 N6 1.337(12) . ?
C17 H17 0.9300 . ?
C18 N6 1.449(11) . ?
C18 C19 1.505(12) . ?
C18 H18A 0.9700 . ?
C18 H18B 0.9700 . ?
C19 C21 1.359(13) . ?
C19 C20 1.385(11) . ?
C20 C21 1.372(13) 2_875 ?
C20 H20 0.9300 . ?
C21 C20 1.372(13) 2_875 ?
C21 H21 0.9300 . ?
C22 N7 1.328(12) . ?
C22 C23 1.351(17) . ?
C22 H22 0.9300 . ?
C23 C24 1.34(2) . ?
C23 H23 0.9300 . ?
C24 N8 1.336(16) . ?
C24 H24 0.9300 . ?
C25 N8 1.480(15) . ?
C25 C26 1.491(19) . ?
C25 H25A 0.9700 . ?
C25 H25B 0.9700 . ?
C26 C28 1.382(17) . ?
C26 C27 1.395(17) . ?
C27 C28 1.342(18) 2_765 ?
C27 H27 0.9300 . ?
C28 C27 1.342(18) 2_765 ?
C28 H28 0.9300 . ?
Cu1 N1 1.891(6) 2_776 ?
Cu1 N1 1.891(6) . ?
Cu2 N7 1.921(7) . ?
Cu2 N5 1.958(7) . ?
Cu2 N3 2.040(6) . ?
Mo1 O1 1.637(6) . ?
Mo1 O10 1.853(5) . ?
Mo1 O6 1.882(5) . ?
Mo1 O5 1.909(5) . ?
Mo1 O4 1.941(5) . ?
Mo1 O22 2.435(7) . ?
Mo1 O21 2.444(7) . ?
Mo2 O13 1.652(4) . ?
Mo2 O9 1.830(6) . ?
Mo2 O23 1.859(6) 2_666 ?
Mo2 O17 1.929(6) . ?
Mo2 O7 1.962(6) . ?
Mo2 O20 2.456(7) . ?
Mo3 O12 1.649(4) . ?
Mo3 O15 1.865(5) . ?
Mo3 O2 1.884(6) 2_666 ?
Mo3 O6 1.910(6) . ?
Mo3 O23 1.912(6) . ?
Mo3 O20 2.403(7) 2_666 ?
Mo4 O18 1.641(6) . ?
Mo4 O3 1.833(5) . ?
Mo4 O8 1.852(7) . ?
Mo4 O10 1.939(6) . ?
Mo4 O9 1.968(5) 2_666 ?
Mo4 O19 2.427(7) 2_666 ?
Mo4 O21 2.508(7) . ?
Mo5 O11 1.655(5) . ?
Mo5 O7 1.840(6) . ?
Mo5 O5 1.876(6) . ?
Mo5 O2 1.901(6) . ?
Mo5 O3 1.940(5) . ?
Mo5 O20 2.398(7) . ?
Mo6 O14 1.653(5) . ?
Mo6 O4 1.851(6) . ?
Mo6 O17 1.877(5) . ?
Mo6 O8 1.921(7) 2_666 ?
Mo6 O15 1.923(5) . ?
Mo6 O19 2.424(7) . ?
Mo6 O22 2.481(7) . ?
N1 N2 1.349(8) . ?
N3 N4 1.346(8) . ?
N5 N6 1.367(8) . ?
N7 N8 1.336(10) . ?
O2 Mo3 1.884(6) 2_666 ?
O8 Mo6 1.921(7) 2_666 ?
O9 Mo4 1.968(5) 2_666 ?
O19 P1 1.534(7) . ?
O19 O21 1.689(10) 2_666 ?
O19 O22 1.722(10) . ?
O19 Mo4 2.427(7) 2_666 ?
O20 P1 1.620(7) . ?
O20 Mo3 2.403(7) 2_666 ?
O21 P1 1.466(7) . ?
O21 O22 1.586(10) . ?
O21 O19 1.689(10) 2_666 ?
O22 P1 1.487(7) . ?
O23 Mo2 1.859(6) 2_666 ?
P1 O21 1.466(7) 2_666 ?
P1 O22 1.487(7) 2_666 ?
P1 O19 1.534(7) 2_666 ?
P1 O20 1.620(7) 2_666 ?

loop_
_geom_hbond_atom_site_label_D
_geom_hbond_atom_site_label_H
_geom_hbond_atom_site_label_A
_geom_hbond_distance_DH
_geom_hbond_distance_HA
_geom_hbond_distance_DA
_geom_hbond_angle_DHA
_geom_hbond_site_symmetry_A
C10 H10 O15 0.93 2.61 3.494(10) 159.8 2_776
C11 H11A O9 0.97 2.57 3.382(10) 140.9 2_766
C15 H15 O13 0.93 2.47 3.271(10) 143.9 2_766
C17 H17 O17 0.93 2.57 3.363(10) 143.4 1_654
C24 H24 O14 0.93 2.35 3.148(14) 143.5 1_554
C25 H25A O11 0.97 2.59 3.351(14) 135.5 1_654
